data_4079661
loop_
_publ_author_name
'Kozhukh, Julia'
'Fedoce Lopes, Juliana'
'Dos Santos, H\'elio F.'
'Lippard, Stephen J.'

_publ_section_title
;
 Reactions of Organozinc Thiolates with Nitrosonium Ion:C-Nitroso
 Formation by Possible Transnitrosation
;
_journal_issue 23
_journal_name_full Organometallics
_journal_page_first 8063
_journal_paper_doi 10.1021/om300922m
_journal_volume 31
_journal_year 2012
_chemical_formula_sum 'C14 H24 N2 S Zn'
_chemical_formula_weight 317.78
_chemical_name_systematic
; 
 ? 
;
_space_group_IT_number 14
_symmetry_cell_setting monoclinic
_symmetry_space_group_name_Hall '-P 2yn'
_symmetry_space_group_name_H-M 'P 1 21/n 1'
_atom_sites_solution_hydrogens geom
_atom_sites_solution_primary direct
_atom_sites_solution_secondary difmap
_audit_creation_method SHELXL-97
_cell_angle_alpha 90.00
_cell_angle_beta 92.387(2)
_cell_angle_gamma 90.00
_cell_formula_units_Z 4
_cell_length_a 8.0009(10)
_cell_length_b 15.3847(19)
_cell_length_c 12.2845(15)
_cell_measurement_reflns_used 4725
_cell_measurement_temperature 100(2)
_cell_measurement_theta_max 24.79
_cell_measurement_theta_min 2.12
_cell_volume 1510.8(3)
_computing_cell_refinement 'Bruker SMART'
_computing_data_collection 'Bruker SMART'
_computing_data_reduction 'Bruker SAINT'
_computing_molecular_graphics 'Bruker SHELXTL'
_computing_publication_material 'Bruker SHELXTL'
_computing_structure_refinement 'SHELXL-97 (Sheldrick, 2008)'
_computing_structure_solution 'SHELXS-97 (Sheldrick, 2008)'
_diffrn_ambient_temperature 100(2)
_diffrn_measured_fraction_theta_full 0.995
_diffrn_measured_fraction_theta_max 0.995
_diffrn_measurement_device_type 'CCD area detector'
_diffrn_measurement_method 'phi and omega scans'
_diffrn_radiation_monochromator graphite
_diffrn_radiation_source 'fine-focus sealed tube'
_diffrn_radiation_type MoK\a
_diffrn_radiation_wavelength 0.71073
_diffrn_reflns_av_R_equivalents 0.0783
_diffrn_reflns_av_sigmaI/netI 0.0459
_diffrn_reflns_limit_h_max 9
_diffrn_reflns_limit_h_min -9
_diffrn_reflns_limit_k_max 18
_diffrn_reflns_limit_k_min -18
_diffrn_reflns_limit_l_max 14
_diffrn_reflns_limit_l_min -14
_diffrn_reflns_number 23193
_diffrn_reflns_theta_full 25.55
_diffrn_reflns_theta_max 25.55
_diffrn_reflns_theta_min 2.12
_exptl_absorpt_coefficient_mu 1.749
_exptl_absorpt_correction_T_max 0.9659
_exptl_absorpt_correction_T_min 0.6995
_exptl_absorpt_correction_type multi-scan
_exptl_absorpt_process_details 'Blessing, 1995'
_exptl_crystal_colour colourless
_exptl_crystal_density_diffrn 1.397
_exptl_crystal_density_meas ?
_exptl_crystal_density_method 'not measured'
_exptl_crystal_description prism
_exptl_crystal_F_000 672
_exptl_crystal_size_max 0.22
_exptl_crystal_size_mid 0.13
_exptl_crystal_size_min 0.02
_refine_diff_density_max 0.501
_refine_diff_density_min -0.460
_refine_diff_density_rms 0.079
_refine_ls_extinction_method none
_refine_ls_goodness_of_fit_ref 1.044
_refine_ls_hydrogen_treatment constr
_refine_ls_matrix_type full
_refine_ls_number_parameters 167
_refine_ls_number_reflns 2802
_refine_ls_number_restraints 0
_refine_ls_restrained_S_all 1.044
_refine_ls_R_factor_all 0.0597
_refine_ls_R_factor_gt 0.0367
_refine_ls_shift/su_max 0.001
_refine_ls_shift/su_mean 0.000
_refine_ls_structure_factor_coef Fsqd
_refine_ls_weighting_details 'calc w=1/[\s^2^(Fo^2^)+(0.0249P)^2^+1.7210P] where P=(Fo^2^+2Fc^2^)/3'
_refine_ls_weighting_scheme calc
_refine_ls_wR_factor_gt 0.0669
_refine_ls_wR_factor_ref 0.0750
_reflns_number_gt 2173
_reflns_number_total 2802
_reflns_threshold_expression >2sigma(I)
_cod_data_source_file om300922m_si_003.cif
_cod_data_source_block jk90_0m
_cod_depositor_comments
;
The following automatic conversions were performed:

'_symmetry_cell_setting' value 'Monoclinic' changed to 'monoclinic'
according to /home/saulius/struct/CIF-dictionaries/cif_core.dic
dictionary named 'cif_core.dic' version 2.4.2 from 2011-04-26.

Automatic conversion script
Id: cif_fix_values 1891 2012-01-12 08:04:46Z andrius 

The following automatic conversions were performed:

'_exptl_crystal_density_meas' value 'not measured' was changed to '?'
- the value is perceived as not measured.

Automatic conversion script
Id: cif_fix_values 3008 2015-01-20 13:52:24Z robertas 
;
_cod_original_sg_symbol_H-M P2(1)/n
_cod_database_code 4079661

loop_
_symmetry_equiv_pos_as_xyz
'x, y, z'
'-x+1/2, y+1/2, -z+1/2'
'-x, -y, -z'
'x-1/2, -y-1/2, z-1/2'

loop_
_atom_site_label
_atom_site_type_symbol
_atom_site_fract_x
_atom_site_fract_y
_atom_site_fract_z
_atom_site_U_iso_or_equiv
_atom_site_adp_type
_atom_site_occupancy
_atom_site_symmetry_multiplicity
_atom_site_calc_flag
_atom_site_refinement_flags
Zn1 Zn 0.22326(4) 0.81850(2) 0.63276(3) 0.01780(11) Uani 1 1 d .
S1 S 0.30343(10) 0.76585(5) 0.46822(7) 0.02145(19) Uani 1 1 d .
N1 N 0.0063(3) 0.89797(16) 0.6170(2) 0.0176(6) Uani 1 1 d .
C1 C 0.0234(4) 0.9829(2) 0.6384(2) 0.0202(7) Uani 1 1 d .
H1 H 0.1317 1.0044 0.6582 0.024 Uiso 1 1 calc R
C13 C 0.3575(4) 0.8664(2) 0.7615(3) 0.0201(7) Uani 1 1 d .
H13A H 0.4408 0.8223 0.7860 0.024 Uiso 1 1 calc R
H13B H 0.4197 0.9181 0.7374 0.024 Uiso 1 1 calc R
C5 C -0.1468(4) 0.8669(2) 0.5890(2) 0.0179(7) Uani 1 1 d .
C4 C -0.2843(4) 0.9217(2) 0.5826(3) 0.0235(7) Uani 1 1 d .
H4 H -0.3920 0.8989 0.5637 0.028 Uiso 1 1 calc R
C2 C -0.1079(4) 1.0405(2) 0.6330(2) 0.0222(7) Uani 1 1 d .
H2 H -0.0911 1.1004 0.6492 0.027 Uiso 1 1 calc R
C14 C 0.2589(4) 0.8912(2) 0.8548(3) 0.0302(8) Uani 1 1 d .
H14A H 0.1793 0.9369 0.8326 0.045 Uiso 1 1 calc R
H14B H 0.3339 0.9129 0.9138 0.045 Uiso 1 1 calc R
H14C H 0.1978 0.8404 0.8803 0.045 Uiso 1 1 calc R
C3 C -0.2651(4) 1.0090(2) 0.6036(3) 0.0253(8) Uani 1 1 d .
H3 H -0.3585 1.0471 0.5979 0.030 Uiso 1 1 calc R
N2 N 0.0879(3) 0.69859(16) 0.6596(2) 0.0180(6) Uani 1 1 d .
C8 C 0.1405(4) 0.6607(2) 0.7663(3) 0.0252(8) Uani 1 1 d .
H8A H 0.0894 0.6033 0.7737 0.038 Uiso 1 1 calc R
H8B H 0.1044 0.6988 0.8248 0.038 Uiso 1 1 calc R
H8C H 0.2626 0.6551 0.7710 0.038 Uiso 1 1 calc R
C10 C 0.2927(4) 0.6521(2) 0.5151(3) 0.0184(7) Uani 1 1 d .
C9 C 0.1263(4) 0.6381(2) 0.5695(3) 0.0192(7) Uani 1 1 d .
H9A H 0.0351 0.6425 0.5127 0.023 Uiso 1 1 calc R
H9B H 0.1249 0.5780 0.5983 0.023 Uiso 1 1 calc R
C6 C -0.1622(4) 0.7717(2) 0.5661(3) 0.0207(7) Uani 1 1 d .
H6A H -0.1004 0.7582 0.5000 0.025 Uiso 1 1 calc R
H6B H -0.2815 0.7578 0.5501 0.025 Uiso 1 1 calc R
C11 C 0.4444(4) 0.6309(2) 0.5905(3) 0.0229(7) Uani 1 1 d .
H11A H 0.4546 0.6745 0.6486 0.034 Uiso 1 1 calc R
H11B H 0.5459 0.6313 0.5485 0.034 Uiso 1 1 calc R
H11C H 0.4299 0.5732 0.6228 0.034 Uiso 1 1 calc R
C12 C 0.2917(4) 0.5922(2) 0.4161(3) 0.0238(7) Uani 1 1 d .
H12A H 0.2860 0.5316 0.4401 0.036 Uiso 1 1 calc R
H12B H 0.3943 0.6011 0.3766 0.036 Uiso 1 1 calc R
H12C H 0.1943 0.6054 0.3679 0.036 Uiso 1 1 calc R
C7 C -0.0964(4) 0.7132(2) 0.6591(3) 0.0200(7) Uani 1 1 d .
H7A H -0.1250 0.7397 0.7293 0.024 Uiso 1 1 calc R
H7B H -0.1537 0.6562 0.6532 0.024 Uiso 1 1 calc R

loop_
_atom_site_aniso_label
_atom_site_aniso_U_11
_atom_site_aniso_U_22
_atom_site_aniso_U_33
_atom_site_aniso_U_23
_atom_site_aniso_U_13
_atom_site_aniso_U_12
Zn1 0.01570(18) 0.0180(2) 0.0197(2) 0.00016(17) 0.00032(13) 0.00015(17)
S1 0.0232(4) 0.0201(4) 0.0215(4) 0.0034(4) 0.0050(3) 0.0035(3)
N1 0.0173(13) 0.0197(15) 0.0157(14) 0.0029(11) -0.0007(11) 0.0003(11)
C1 0.0241(17) 0.0174(17) 0.0186(17) -0.0005(14) -0.0032(13) -0.0008(14)
C13 0.0114(15) 0.0186(18) 0.0293(18) 0.0013(14) -0.0121(13) -0.0032(13)
C5 0.0185(16) 0.0221(18) 0.0131(15) 0.0026(13) 0.0005(13) 0.0006(14)
C4 0.0178(16) 0.028(2) 0.0252(18) 0.0039(15) 0.0042(14) 0.0019(14)
C2 0.0304(18) 0.0178(17) 0.0182(17) 0.0017(14) -0.0007(14) 0.0039(14)
C14 0.033(2) 0.0257(19) 0.031(2) -0.0001(16) -0.0058(16) 0.0014(16)
C3 0.0260(18) 0.027(2) 0.0225(19) 0.0075(15) 0.0030(15) 0.0109(15)
N2 0.0142(13) 0.0182(15) 0.0217(14) 0.0014(11) 0.0012(11) 0.0016(10)
C8 0.0237(17) 0.029(2) 0.0235(18) 0.0064(15) 0.0037(14) 0.0006(14)
C10 0.0184(16) 0.0136(17) 0.0231(17) 0.0023(13) 0.0009(13) 0.0037(13)
C9 0.0156(15) 0.0173(17) 0.0246(18) -0.0028(14) 0.0014(13) 0.0023(13)
C6 0.0146(15) 0.0233(18) 0.0242(18) -0.0019(15) 0.0008(13) -0.0003(13)
C11 0.0183(16) 0.0235(19) 0.0270(19) 0.0028(15) 0.0019(14) 0.0008(14)
C12 0.0209(17) 0.0245(19) 0.0260(18) -0.0019(15) 0.0019(14) 0.0063(14)
C7 0.0135(15) 0.0184(17) 0.0285(18) 0.0002(14) 0.0055(13) -0.0025(13)

loop_
_atom_type_symbol
_atom_type_description
_atom_type_scat_dispersion_real
_atom_type_scat_dispersion_imag
_atom_type_scat_source
C C 0.0033 0.0016 'International Tables Vol C Tables 4.2.6.8 and 6.1.1.4'
H H 0.0000 0.0000 'International Tables Vol C Tables 4.2.6.8 and 6.1.1.4'
N N 0.0061 0.0033 'International Tables Vol C Tables 4.2.6.8 and 6.1.1.4'
S S 0.1246 0.1234 'International Tables Vol C Tables 4.2.6.8 and 6.1.1.4'
Zn Zn 0.2839 1.4301 'International Tables Vol C Tables 4.2.6.8 and 6.1.1.4'

loop_
_geom_angle_atom_site_label_1
_geom_angle_atom_site_label_2
_geom_angle_atom_site_label_3
_geom_angle
C13 Zn1 N1 105.52(11)
C13 Zn1 N2 116.41(11)
N1 Zn1 N2 95.28(9)
C13 Zn1 S1 131.44(9)
N1 Zn1 S1 112.35(7)
N2 Zn1 S1 89.62(7)
C10 S1 Zn1 92.38(10)
C1 N1 C5 118.8(3)
C1 N1 Zn1 117.8(2)
C5 N1 Zn1 123.4(2)
N1 C1 C2 123.3(3)
C14 C13 Zn1 115.0(2)
N1 C5 C4 120.7(3)
N1 C5 C6 117.6(3)
C4 C5 C6 121.8(3)
C3 C4 C5 120.1(3)
C1 C2 C3 118.1(3)
C4 C3 C2 119.1(3)
C8 N2 C9 110.7(2)
C8 N2 C7 107.9(2)
C9 N2 C7 109.0(2)
C8 N2 Zn1 110.12(19)
C9 N2 Zn1 107.40(18)
C7 N2 Zn1 111.77(18)
C12 C10 C9 106.7(2)
C12 C10 C11 109.3(2)
C9 C10 C11 112.8(3)
C12 C10 S1 108.9(2)
C9 C10 S1 108.9(2)
C11 C10 S1 110.2(2)
N2 C9 C10 116.5(2)
C5 C6 C7 114.4(3)
N2 C7 C6 113.7(2)

loop_
_geom_bond_atom_site_label_1
_geom_bond_atom_site_label_2
_geom_bond_distance
Zn1 C13 2.014(3)
Zn1 N1 2.125(2)
Zn1 N2 2.171(3)
Zn1 S1 2.2937(9)
S1 C10 1.845(3)
N1 C1 1.338(4)
N1 C5 1.347(4)
C1 C2 1.375(4)
C13 C14 1.468(5)
C5 C4 1.386(4)
C5 C6 1.495(4)
C4 C3 1.375(5)
C2 C3 1.382(4)
N2 C8 1.479(4)
N2 C9 1.489(4)
N2 C7 1.491(4)
C10 C12 1.526(4)
C10 C9 1.529(4)
C10 C11 1.532(4)
C6 C7 1.531(4)
